data_1544891
loop_
_publ_author_name
'Fujii, T.'
'Yoshida, A.'
'Tanaka, K.'
'Marumo, F.'
'Noda, Y.'

_publ_section_title
;
 High pressure compressibilities of pyrite and cattierite Sample: FeS2 at
 1 atm
;
_journal_name_full 'Mineralogical Journal'
_journal_page_first 202
_journal_page_last 211
_journal_volume 13
_journal_year 1986
_chemical_formula_sum 'Fe S2'
_chemical_name_common FeS2
_chemical_name_mineral 'pyrite at 1 atm'
_space_group_IT_number 205
_space_group_name_H-M_alt 'P a -3'
_symmetry_space_group_name_Hall '-P 2ac 2ab 3'
_symmetry_space_group_name_H-M 'P a -3'
_cell_angle_alpha 90
_cell_angle_beta 90
_cell_angle_gamma 90
_cell_formula_units_Z 4
_cell_length_a 5.4170(1)
_cell_length_b 5.4170(1)
_cell_length_c 5.4170(1)
_cell_volume 158.956(5)
_cod_data_source_file FeS2-1atm.cif
_cod_data_source_block FeS2-1atm
_cod_database_code 1544891

loop_
_space_group_symop_operation_xyz
'x, y, z'
'-x, -y, -z'
'-x+1/2, -y, z+1/2'
'x+1/2, y, -z+1/2'
'-x, y+1/2, -z+1/2'
'x, -y+1/2, z+1/2'
'x+1/2, -y+1/2, -z'
'-x+1/2, y+1/2, z'
'z, x, y'
'-z, -x, -y'
'z+1/2, -x+1/2, -y'
'-z+1/2, x+1/2, y'
'-z+1/2, -x, y+1/2'
'z+1/2, x, -y+1/2'
'-z, x+1/2, -y+1/2'
'z, -x+1/2, y+1/2'
'y, z, x'
'-y, -z, -x'
'-y, z+1/2, -x+1/2'
'y, -z+1/2, x+1/2'
'y+1/2, -z+1/2, -x'
'-y+1/2, z+1/2, x'
'-y+1/2, -z, x+1/2'
'y+1/2, z, -x+1/2'

loop_
_atom_site_label
_atom_site_occupancy
_atom_site_fract_x
_atom_site_fract_y
_atom_site_fract_z
_atom_site_adp_type
_atom_site_B_iso_or_equiv
_atom_site_type_symbol
Fe 1.0 0.000000 0.000000 0.000000 Biso 0.284245 Fe
S 1.0 0.38480(10) 0.38480(10) 0.38480(10) Biso 0.331619 S

loop_
_atom_site_aniso_label
_atom_site_aniso_U_11
_atom_site_aniso_U_22
_atom_site_aniso_U_33
_atom_site_aniso_U_12
_atom_site_aniso_U_13
_atom_site_aniso_U_23
Fe 0.00360 0.00360 0.00360 -0.00010 -0.00010 -0.00010
S 0.00420 0.00420 0.00420 0.00000 0.00000 0.00000
